data_2231845
loop_
_publ_author_name
'Li, Xiao-lin'
'Yu, Jing'
'Ou, Yang-Miao'

_publ_section_title
;
 Poly[tris(\m~3~-2-aminoethanesulfonato)cobalt(II)potassium]
;
_journal_coeditor_code BX2374
_journal_issue 10
_journal_name_full 'Acta Crystallographica Section E'
_journal_page_first m1466
_journal_page_last m1467
_journal_paper_doi 10.1107/S1600536811039390
_journal_volume 67
_journal_year 2011
_chemical_formula_iupac '[Co K (C2 H6 N O3 S)3]'
_chemical_formula_moiety ' C6 H18 Co K N3 O9 S3'
_chemical_formula_sum 'C6 H18 Co K N3 O9 S3'
_chemical_formula_weight 470.44
_chemical_name_systematic
;
Poly[tris(\m~3~-2-aminoethanesulfonato)cobalt(II)potassium]
;
_space_group_IT_number 33
_symmetry_cell_setting orthorhombic
_symmetry_space_group_name_Hall 'P 2c -2n'
_symmetry_space_group_name_H-M 'P n a 21'
_atom_sites_solution_hydrogens geom
_atom_sites_solution_primary direct
_atom_sites_solution_secondary difmap
_audit_creation_method SHELXL-97
_cell_angle_alpha 90.00
_cell_angle_beta 90.00
_cell_angle_gamma 90.00
_cell_formula_units_Z 4
_cell_length_a 10.6901(19)
_cell_length_b 15.669(3)
_cell_length_c 9.6094(17)
_cell_measurement_reflns_used 7233
_cell_measurement_temperature 296(2)
_cell_measurement_theta_max 28.12
_cell_measurement_theta_min 2.49
_cell_volume 1609.6(5)
_computing_cell_refinement 'SAINT (Bruker, 1999)'
_computing_data_collection 'SMART (Bruker, 1999)'
_computing_data_reduction 'SAINT (Bruker, 1999)'
_computing_molecular_graphics 'SHELXTL (Sheldrick, 2008)'
_computing_publication_material 'SHELXTL (Sheldrick, 2008)'
_computing_structure_refinement 'SHELXL97 (Sheldrick, 2008)'
_computing_structure_solution 'SHELXS97 (Sheldrick, 2008)'
_diffrn_ambient_temperature 296(2)
_diffrn_measured_fraction_theta_full 0.999
_diffrn_measured_fraction_theta_max 0.999
_diffrn_measurement_device_type 'Bruker SMART CCD area-detector'
_diffrn_measurement_method '\f and \w'
_diffrn_radiation_monochromator graphite
_diffrn_radiation_source 'fine-focus sealed tube'
_diffrn_radiation_type MoK\a
_diffrn_radiation_wavelength 0.71073
_diffrn_reflns_av_R_equivalents 0.0273
_diffrn_reflns_av_sigmaI/netI 0.0312
_diffrn_reflns_limit_h_max 13
_diffrn_reflns_limit_h_min -13
_diffrn_reflns_limit_k_max 20
_diffrn_reflns_limit_k_min -20
_diffrn_reflns_limit_l_max 12
_diffrn_reflns_limit_l_min -11
_diffrn_reflns_number 10792
_diffrn_reflns_theta_full 27.00
_diffrn_reflns_theta_max 27.00
_diffrn_reflns_theta_min 2.31
_diffrn_standards_decay_% 0
_diffrn_standards_interval_count 0
_diffrn_standards_interval_time 0
_diffrn_standards_number 0
_exptl_absorpt_coefficient_mu 1.761
_exptl_absorpt_correction_T_max 0.7906
_exptl_absorpt_correction_T_min 0.6574
_exptl_absorpt_correction_type multi-scan
_exptl_absorpt_process_details '(SADABS; Bruker, 1999)'
_exptl_crystal_colour red
_exptl_crystal_density_diffrn 1.941
_exptl_crystal_density_method 'not measured'
_exptl_crystal_description block
_exptl_crystal_F_000 964
_exptl_crystal_size_max 0.26
_exptl_crystal_size_mid 0.22
_exptl_crystal_size_min 0.14
_refine_diff_density_max 0.215
_refine_diff_density_min -0.325
_refine_ls_abs_structure_details 'Flack (1983), 1528 Friedel pairs'
_refine_ls_abs_structure_Flack 0.020(13)
_refine_ls_extinction_method none
_refine_ls_goodness_of_fit_ref 1.020
_refine_ls_hydrogen_treatment constr
_refine_ls_matrix_type full
_refine_ls_number_parameters 208
_refine_ls_number_reflns 3386
_refine_ls_number_restraints 1
_refine_ls_restrained_S_all 1.019
_refine_ls_R_factor_all 0.0270
_refine_ls_R_factor_gt 0.0241
_refine_ls_shift/su_max 0.001
_refine_ls_shift/su_mean 0.000
_refine_ls_structure_factor_coef Fsqd
_refine_ls_weighting_details 'calc w=1/[\s^2^(Fo^2^)+(0.0303P)^2^+0.0000P] where P=(Fo^2^+2Fc^2^)/3'
_refine_ls_weighting_scheme calc
_refine_ls_wR_factor_gt 0.0560
_refine_ls_wR_factor_ref 0.0577
_reflns_number_gt 3146
_reflns_number_total 3386
_reflns_threshold_expression I>2sigma(I)
_cod_data_source_file bx2374.cif
_cod_data_source_block I
_cod_database_code 2231845
_cod_database_fobs_code 2231845

loop_
_symmetry_equiv_pos_as_xyz
'x, y, z'
'-x, -y, z+1/2'
'x+1/2, -y+1/2, z'
'-x+1/2, y+1/2, z+1/2'

loop_
_atom_site_type_symbol
_atom_site_label
_atom_site_fract_x
_atom_site_fract_y
_atom_site_fract_z
_atom_site_U_iso_or_equiv
_atom_site_adp_type
_atom_site_calc_flag
_atom_site_refinement_flags
_atom_site_occupancy
_atom_site_symmetry_multiplicity
Co Co1 0.11671(3) 0.758726(19) 0.15941(5) 0.02649(9) Uani d . 1 1
S S1 0.02451(5) 0.93821(4) 0.02671(7) 0.02606(14) Uani d . 1 1
S S2 0.01351(6) 0.72499(4) 0.46938(7) 0.02860(14) Uani d . 1 1
S S3 0.02648(6) 0.60549(4) -0.04504(7) 0.02819(14) Uani d . 1 1
O O1 -0.00760(15) 0.85153(11) 0.0747(2) 0.0323(4) Uani d . 1 1
O O4 -0.01485(17) 0.75606(12) 0.3275(2) 0.0354(5) Uani d . 1 1
C C1 0.1093(2) 0.98601(17) 0.1650(4) 0.0370(6) Uani d . 1 1
H H1A 0.1248 1.0453 0.1416 0.044 Uiso calc R 1 1
H H1B 0.0575 0.9852 0.2479 0.044 Uiso calc R 1 1
O O7 -0.00597(15) 0.66745(11) 0.0653(2) 0.0341(4) Uani d . 1 1
N N3 0.2342(2) 0.76329(15) -0.0215(3) 0.0352(5) Uani d . 1 1
H H3A 0.2121 0.8104 -0.0691 0.042 Uiso calc R 1 1
H H3B 0.3127 0.7721 0.0091 0.042 Uiso calc R 1 1
O O9 -0.08429(17) 0.57634(13) -0.1176(2) 0.0405(5) Uani d . 1 1
O O6 -0.10014(17) 0.70601(14) 0.5464(2) 0.0435(5) Uani d . 1 1
O O5 0.09764(18) 0.78116(13) 0.5428(2) 0.0410(5) Uani d . 1 1
N N2 0.2285(2) 0.65745(15) 0.2430(3) 0.0353(5) Uani d . 1 1
H H2A 0.2123 0.6108 0.1915 0.042 Uiso calc R 1 1
H H2B 0.3089 0.6714 0.2269 0.042 Uiso calc R 1 1
N N1 0.2190(2) 0.85854(15) 0.2622(3) 0.0406(6) Uani d . 1 1
H H1C 0.1828 0.8664 0.3458 0.049 Uiso calc R 1 1
H H1D 0.2964 0.8383 0.2785 0.049 Uiso calc R 1 1
O O2 0.10597(16) 0.93593(13) -0.0947(2) 0.0335(4) Uani d . 1 1
O O3 -0.08694(16) 0.98967(12) 0.0079(2) 0.0372(5) Uani d . 1 1
O O8 0.10532(17) 0.53775(12) 0.0077(2) 0.0400(5) Uani d . 1 1
C C2 0.2341(2) 0.94364(17) 0.1992(3) 0.0358(7) Uani d . 1 1
H H2C 0.2828 0.9383 0.1144 0.043 Uiso calc R 1 1
H H2D 0.2803 0.9799 0.2628 0.043 Uiso calc R 1 1
C C4 0.2203(3) 0.6309(2) 0.3918(3) 0.0405(7) Uani d . 1 1
H H4A 0.2601 0.5756 0.4027 0.049 Uiso calc R 1 1
H H4B 0.2658 0.6716 0.4486 0.049 Uiso calc R 1 1
C C5 0.2410(2) 0.69305(19) -0.1240(3) 0.0388(7) Uani d . 1 1
H H5A 0.2858 0.6455 -0.0830 0.047 Uiso calc R 1 1
H H5B 0.2882 0.7122 -0.2044 0.047 Uiso calc R 1 1
C C6 0.1144(3) 0.6630(2) -0.1711(3) 0.0400(7) Uani d . 1 1
H H6A 0.1253 0.6269 -0.2522 0.048 Uiso calc R 1 1
H H6B 0.0660 0.7123 -0.1998 0.048 Uiso calc R 1 1
C C3 0.0887(3) 0.62542(17) 0.4424(3) 0.0391(7) Uani d . 1 1
H H3C 0.0881 0.5940 0.5294 0.047 Uiso calc R 1 1
H H3D 0.0403 0.5929 0.3755 0.047 Uiso calc R 1 1
K K1 -0.25179(5) 0.58729(4) -0.34300(7) 0.03377(13) Uani d . 1 1

loop_
_atom_site_aniso_label
_atom_site_aniso_U_11
_atom_site_aniso_U_22
_atom_site_aniso_U_33
_atom_site_aniso_U_12
_atom_site_aniso_U_13
_atom_site_aniso_U_23
Co1 0.02482(16) 0.02763(16) 0.02701(17) -0.00158(13) -0.00214(15) 0.00258(18)
S1 0.0264(3) 0.0271(3) 0.0247(3) 0.0020(2) 0.0012(3) 0.0002(3)
S2 0.0305(3) 0.0299(3) 0.0255(3) -0.0029(3) -0.0005(3) 0.0035(3)
S3 0.0263(3) 0.0273(3) 0.0310(3) -0.0002(2) -0.0040(3) -0.0012(3)
O1 0.0275(9) 0.0322(9) 0.0373(11) -0.0025(8) -0.0026(8) 0.0060(9)
O4 0.0347(10) 0.0446(12) 0.0269(10) 0.0049(9) -0.0010(8) 0.0091(9)
C1 0.0433(14) 0.0354(13) 0.0324(15) 0.0022(12) -0.0045(13) -0.0100(16)
O7 0.0277(9) 0.0327(10) 0.0419(12) -0.0020(8) 0.0015(8) -0.0095(9)
N3 0.0294(11) 0.0359(12) 0.0403(14) -0.0045(9) 0.0053(10) 0.0031(11)
O9 0.0356(11) 0.0411(11) 0.0448(13) -0.0029(9) -0.0125(9) -0.0060(10)
O6 0.0357(10) 0.0525(13) 0.0424(12) -0.0065(9) 0.0102(9) 0.0090(11)
O5 0.0464(11) 0.0388(11) 0.0378(12) -0.0084(9) -0.0056(9) -0.0048(10)
N2 0.0315(12) 0.0382(13) 0.0362(15) 0.0055(10) -0.0006(10) 0.0017(11)
N1 0.0420(13) 0.0383(13) 0.0416(14) -0.0097(11) -0.0125(11) 0.0057(12)
O2 0.0372(10) 0.0369(11) 0.0262(10) 0.0008(8) 0.0059(8) 0.0018(8)
O3 0.0343(10) 0.0384(11) 0.0388(12) 0.0092(8) 0.0005(8) 0.0011(9)
O8 0.0388(11) 0.0319(10) 0.0492(14) 0.0076(8) -0.0064(9) 0.0028(10)
C2 0.0349(15) 0.0383(15) 0.0343(16) -0.0077(12) -0.0045(11) -0.0006(12)
C4 0.0419(16) 0.0382(16) 0.0414(18) 0.0080(13) -0.0072(13) 0.0039(13)
C5 0.0349(15) 0.0422(17) 0.0395(17) 0.0007(13) 0.0072(12) 0.0031(14)
C6 0.0484(17) 0.0439(17) 0.0277(16) -0.0019(14) -0.0015(12) -0.0001(13)
C3 0.0534(18) 0.0281(14) 0.0357(17) 0.0001(12) -0.0019(14) 0.0061(13)
K1 0.0351(3) 0.0354(3) 0.0309(3) -0.0048(2) -0.0014(3) 0.0009(3)

loop_
_atom_type_symbol
_atom_type_description
_atom_type_scat_dispersion_real
_atom_type_scat_dispersion_imag
_atom_type_scat_source
C C 0.0033 0.0016 'International Tables Vol C Tables 4.2.6.8 and 6.1.1.4'
H H 0.0000 0.0000 'International Tables Vol C Tables 4.2.6.8 and 6.1.1.4'
N N 0.0061 0.0033 'International Tables Vol C Tables 4.2.6.8 and 6.1.1.4'
O O 0.0106 0.0060 'International Tables Vol C Tables 4.2.6.8 and 6.1.1.4'
S S 0.1246 0.1234 'International Tables Vol C Tables 4.2.6.8 and 6.1.1.4'
Co Co 0.3494 0.9721 'International Tables Vol C Tables 4.2.6.8 and 6.1.1.4'
K K 0.2009 0.2494 'International Tables Vol C Tables 4.2.6.8 and 6.1.1.4'

loop_
_geom_angle_atom_site_label_1
_geom_angle_atom_site_label_2
_geom_angle_atom_site_label_3
_geom_angle_site_symmetry_1
_geom_angle_site_symmetry_3
_geom_angle
O1 Co1 O7 . . 84.97(7)
O1 Co1 O4 . . 83.80(7)
O7 Co1 O4 . . 84.46(7)
O1 Co1 N2 . . 174.95(8)
O7 Co1 N2 . . 90.31(8)
O4 Co1 N2 . . 93.97(8)
O1 Co1 N3 . . 91.86(9)
O7 Co1 N3 . . 92.19(8)
O4 Co1 N3 . . 174.73(8)
N2 Co1 N3 . . 90.11(9)
O1 Co1 N1 . . 89.78(8)
O7 Co1 N1 . . 172.81(8)
O4 Co1 N1 . . 90.10(9)
N2 Co1 N1 . . 94.76(10)
N3 Co1 N1 . . 92.89(9)
O3 S1 O2 . . 113.88(12)
O3 S1 O1 . . 111.10(11)
O2 S1 O1 . . 111.52(12)
O3 S1 C1 . . 106.18(12)
O2 S1 C1 . . 107.75(13)
O1 S1 C1 . . 105.88(13)
O5 S2 O6 . . 113.38(13)
O5 S2 O4 . . 112.20(13)
O6 S2 O4 . . 111.44(12)
O5 S2 C3 . . 108.98(13)
O6 S2 C3 . . 105.87(13)
O4 S2 C3 . . 104.34(14)
O8 S3 O9 . . 114.43(12)
O8 S3 O7 . . 111.54(13)
O9 S3 O7 . . 111.12(12)
O8 S3 C6 . . 107.61(13)
O9 S3 C6 . . 105.31(14)
O7 S3 C6 . . 106.24(13)
S1 O1 Co1 . . 127.05(10)
S2 O4 Co1 . . 124.53(11)
C2 C1 S1 . . 115.1(2)
C2 C1 H1A . . 108.5
S1 C1 H1A . . 108.5
C2 C1 H1B . . 108.5
S1 C1 H1B . . 108.5
H1A C1 H1B . . 107.5
S3 O7 Co1 . . 126.71(10)
C5 N3 Co1 . . 122.94(17)
C5 N3 H3A . . 106.6
Co1 N3 H3A . . 106.6
C5 N3 H3B . . 106.6
Co1 N3 H3B . . 106.6
H3A N3 H3B . . 106.6
S3 O9 K1 . . 150.60(13)
S2 O6 K1 . 1_556 147.95(13)
S2 O5 K1 . 3_566 170.53(14)
C4 N2 Co1 . . 122.22(18)
C4 N2 H2A . . 106.8
Co1 N2 H2A . . 106.8
C4 N2 H2B . . 106.8
Co1 N2 H2B . . 106.8
H2A N2 H2B . . 106.6
C2 N1 Co1 . . 121.71(18)
C2 N1 H1C . . 106.9
Co1 N1 H1C . . 106.9
C2 N1 H1D . . 106.9
Co1 N1 H1D . . 106.9
H1C N1 H1D . . 106.7
S1 O2 K1 . 3_565 172.74(12)
S1 O3 K1 . 4_455 140.30(12)
S3 O8 K1 . 2_565 170.75(13)
N1 C2 C1 . . 112.7(2)
N1 C2 H2C . . 109.0
C1 C2 H2C . . 109.0
N1 C2 H2D . . 109.0
C1 C2 H2D . . 109.0
H2C C2 H2D . . 107.8
C3 C4 N2 . . 112.6(2)
C3 C4 H4A . . 109.1
N2 C4 H4A . . 109.1
C3 C4 H4B . . 109.1
N2 C4 H4B . . 109.1
H4A C4 H4B . . 107.8
N3 C5 C6 . . 112.9(2)
N3 C5 H5A . . 109.0
C6 C5 H5A . . 109.0
N3 C5 H5B . . 109.0
C6 C5 H5B . . 109.0
H5A C5 H5B . . 107.8
C5 C6 S3 . . 115.5(2)
C5 C6 H6A . . 108.4
S3 C6 H6A . . 108.4
C5 C6 H6B . . 108.4
S3 C6 H6B . . 108.4
H6A C6 H6B . . 107.5
C4 C3 S2 . . 115.1(2)
C4 C3 H3C . . 108.5
S2 C3 H3C . . 108.5
C4 C3 H3D . . 108.5
S2 C3 H3D . . 108.5
H3C C3 H3D . . 107.5
O6 K1 O3 1_554 4_444 124.38(7)
O6 K1 O9 1_554 . 87.87(6)
O3 K1 O9 4_444 . 140.88(6)
O6 K1 O5 1_554 3_464 71.71(6)
O3 K1 O5 4_444 3_464 81.07(6)
O9 K1 O5 . 3_464 134.66(7)
O6 K1 O2 1_554 3_465 137.80(7)
O3 K1 O2 4_444 3_465 91.78(6)
O9 K1 O2 . 3_465 71.81(6)
O5 K1 O2 3_464 3_465 96.53(6)
O6 K1 O8 1_554 2_564 86.91(7)
O3 K1 O8 4_444 2_564 72.54(6)
O9 K1 O8 . 2_564 89.77(6)
O5 K1 O8 3_464 2_564 127.47(7)
O2 K1 O8 3_465 2_564 128.14(6)

loop_
_geom_bond_atom_site_label_1
_geom_bond_atom_site_label_2
_geom_bond_site_symmetry_2
_geom_bond_distance
_geom_bond_publ_flag
Co1 O1 . 2.1316(18) y
Co1 O7 . 2.1411(18) y
Co1 O4 . 2.142(2) y
Co1 N2 . 2.143(2) y
Co1 N3 . 2.146(2) y
Co1 N1 . 2.149(2) y
S1 O3 . 1.4500(18) ?
S1 O2 . 1.4567(19) ?
S1 O1 . 1.4748(18) ?
S1 C1 . 1.775(3) ?
S2 O5 . 1.443(2) ?
S2 O6 . 1.4533(19) ?
S2 O4 . 1.479(2) ?
S2 C3 . 1.774(3) ?
S3 O8 . 1.4472(19) ?
S3 O9 . 1.4482(19) ?
S3 O7 . 1.479(2) ?
S3 C6 . 1.778(3) ?
C1 C2 . 1.525(4) ?
C1 H1A . 0.9700 ?
C1 H1B . 0.9700 ?
N3 C5 . 1.479(4) ?
N3 H3A . 0.9000 ?
N3 H3B . 0.9000 ?
O9 K1 . 2.816(2) ?
O6 K1 1_556 2.687(2) ?
O5 K1 3_566 2.8361(19) ?
N2 C4 . 1.492(4) ?
N2 H2A . 0.9000 ?
N2 H2B . 0.9000 ?
N1 C2 . 1.473(4) ?
N1 H1C . 0.9000 ?
N1 H1D . 0.9000 ?
O2 K1 3_565 2.8522(19) ?
O3 K1 4_455 2.7140(19) ?
O8 K1 2_565 2.8893(19) ?
C2 H2C . 0.9700 ?
C2 H2D . 0.9700 ?
C4 C3 . 1.491(4) ?
C4 H4A . 0.9700 ?
C4 H4B . 0.9700 ?
C5 C6 . 1.503(4) ?
C5 H5A . 0.9700 ?
C5 H5B . 0.9700 ?
C6 H6A . 0.9700 ?
C6 H6B . 0.9700 ?
C3 H3C . 0.9700 ?
C3 H3D . 0.9700 ?
K1 O6 1_554 2.687(2) y
K1 O3 4_444 2.7140(19) y
K1 O5 3_464 2.8361(19) y
K1 O2 3_465 2.8522(19) y
K1 O8 2_564 2.8893(19) y
K1 O9 . 2.816(2) y

loop_
_geom_hbond_atom_site_label_D
_geom_hbond_atom_site_label_H
_geom_hbond_atom_site_label_A
_geom_hbond_site_symmetry_A
_geom_hbond_distance_DH
_geom_hbond_distance_HA
_geom_hbond_distance_DA
_geom_hbond_angle_DHA
N3 H3B O7 3_565 0.90 2.22 3.097(3) 163.2
N2 H2B O4 3_565 0.90 2.40 3.166(3) 142.5
N2 H2B O1 3_565 0.90 2.47 3.255(3) 145.5
N1 H1D O4 3_565 0.90 2.55 3.423(3) 165.0
N3 H3A O2 . 0.90 2.28 3.113(3) 153.1
N2 H2A O8 . 0.90 2.39 3.219(3) 152.3
N1 H1C O5 . 0.90 2.49 3.229(3) 139.7

loop_
_geom_torsion_atom_site_label_1
_geom_torsion_atom_site_label_2
_geom_torsion_atom_site_label_3
_geom_torsion_atom_site_label_4
_geom_torsion_site_symmetry_4
_geom_torsion
O3 S1 O1 Co1 . -165.99(13)
O2 S1 O1 Co1 . 65.79(17)
C1 S1 O1 Co1 . -51.14(17)
O7 Co1 O1 S1 . -148.59(16)
O4 Co1 O1 S1 . 126.45(16)
N2 Co1 O1 S1 . -169.5(9)
N3 Co1 O1 S1 . -56.56(16)
N1 Co1 O1 S1 . 36.33(17)
O5 S2 O4 Co1 . 69.55(17)
O6 S2 O4 Co1 . -162.09(13)
C3 S2 O4 Co1 . -48.29(17)
O1 Co1 O4 S2 . -159.21(15)
O7 Co1 O4 S2 . 115.26(15)
N2 Co1 O4 S2 . 25.34(16)
N3 Co1 O4 S2 . 166.0(8)
N1 Co1 O4 S2 . -69.44(15)
O3 S1 C1 C2 . -177.7(2)
O2 S1 C1 C2 . -55.3(3)
O1 S1 C1 C2 . 64.1(2)
O8 S3 O7 Co1 . 71.69(17)
O9 S3 O7 Co1 . -159.33(13)
C6 S3 O7 Co1 . -45.30(17)
O1 Co1 O7 S3 . 117.83(15)
O4 Co1 O7 S3 . -157.93(15)
N2 Co1 O7 S3 . -63.97(16)
N3 Co1 O7 S3 . 26.15(16)
N1 Co1 O7 S3 . 161.1(7)
O1 Co1 N3 C5 . -108.5(2)
O7 Co1 N3 C5 . -23.5(2)
O4 Co1 N3 C5 . -73.9(9)
N2 Co1 N3 C5 . 66.8(2)
N1 Co1 N3 C5 . 161.6(2)
O8 S3 O9 K1 . -136.5(2)
O7 S3 O9 K1 . 96.0(3)
C6 S3 O9 K1 . -18.6(3)
O5 S2 O6 K1 1_556 -123.5(2)
O4 S2 O6 K1 1_556 108.8(2)
C3 S2 O6 K1 1_556 -4.1(3)
O6 S2 O5 K1 3_566 -103.3(8)
O4 S2 O5 K1 3_566 24.0(8)
C3 S2 O5 K1 3_566 139.1(8)
O1 Co1 N2 C4 . -81.5(11)
O7 Co1 N2 C4 . -102.3(2)
O4 Co1 N2 C4 . -17.8(2)
N3 Co1 N2 C4 . 165.5(2)
N1 Co1 N2 C4 . 72.6(2)
O1 Co1 N1 C2 . -34.1(2)
O7 Co1 N1 C2 . -77.2(8)
O4 Co1 N1 C2 . -117.9(2)
N2 Co1 N1 C2 . 148.1(2)
N3 Co1 N1 C2 . 57.7(2)
O3 S1 O2 K1 3_565 -91.5(9)
O1 S1 O2 K1 3_565 35.3(9)
C1 S1 O2 K1 3_565 151.0(9)
O2 S1 O3 K1 4_455 -149.88(15)
O1 S1 O3 K1 4_455 83.18(19)
C1 S1 O3 K1 4_455 -31.5(2)
O9 S3 O8 K1 2_565 -114.2(7)
O7 S3 O8 K1 2_565 13.0(8)
C6 S3 O8 K1 2_565 129.1(7)
Co1 N1 C2 C1 . 56.8(3)
S1 C1 C2 N1 . -69.4(3)
Co1 N2 C4 C3 . 43.5(3)
Co1 N3 C5 C6 . 49.2(3)
N3 C5 C6 S3 . -71.0(3)
O8 S3 C6 C5 . -52.0(3)
O9 S3 C6 C5 . -174.4(2)
O7 S3 C6 C5 . 67.6(2)
N2 C4 C3 S2 . -73.2(3)
O5 S2 C3 C4 . -45.3(3)
O6 S2 C3 C4 . -167.6(2)
O4 S2 C3 C4 . 74.7(2)
S3 O9 K1 O6 1_554 4.6(3)
S3 O9 K1 O3 4_444 152.8(2)
S3 O9 K1 O5 3_464 -56.8(3)
S3 O9 K1 O2 3_465 -137.8(3)
S3 O9 K1 O8 2_564 91.6(3)
